data_1541095
loop_
_publ_author_name
'Paulus, W.'
'Wiegers, G.A.'
'Meetsma, A.'
'van Smaalen, S.'
'de Boer, J.L.'

_publ_section_title
;
 The structure of Cu0.38 Nb Se2a An orthorhombic superstructure of a
 hexagonal basic structure occurring in three orientation variants
;
_journal_name_full 'Physica Status Solidi, Sectio A: Applied Research'
_journal_page_first 91
_journal_page_last 98
_journal_volume 114
_journal_year 1989
_chemical_formula_sum 'Cu1.6 Nb4 Se8'
_chemical_name_systematic '(Cu2 Nb5 Se10)0.8'
_space_group_IT_number 59
_symmetry_space_group_name_Hall 'P 2 2ab -1ab'
_symmetry_space_group_name_H-M 'P m m n :1'
_cell_angle_alpha 90
_cell_angle_beta 90
_cell_angle_gamma 90
_cell_formula_units_Z 1
_cell_length_a 13.51
_cell_length_b 3.474
_cell_length_c 6.018
_cell_volume 282.447
_citation_journal_id_ASTM PSSABA
_cod_data_source_file Paulus_PSSABA_1989_564.cif
_cod_data_source_block Cu1.6Nb4Se8
_cod_original_cell_volume 282.4473
_cod_original_sg_symbol_Hall '-P 2ab 2a (x-1/4,y-1/4,z)'
_cod_database_code 1541095

loop_
_symmetry_equiv_pos_as_xyz
x,y,z
-x,-y,z
x+1/2,-y+1/2,-z
-x+1/2,y+1/2,-z
-x+1/2,-y+1/2,-z
x+1/2,y+1/2,-z
-x,y,z
x,-y,z

loop_
_atom_site_label
_atom_site_type_symbol
_atom_site_fract_x
_atom_site_fract_y
_atom_site_fract_z
_atom_site_occupancy
_atom_site_U_iso_or_equiv
Nb2 Nb 0 0.5 0.0697 1 0.0
Se2 Se 0.6192 0 0.3375 1 0.0
Se1 Se 0.1264 0 0.8288 1 0.0
Cu1 Cu 0.2152 0 0.5835 0.38 0.0
Nb1 Nb 0 0 0.5977 1 0.0
